data_4125282
loop_
_publ_author_name
'Vara, Brandon A.'
'Johnston, Jeffrey N.'

_publ_section_title
;
 Enantioselective Synthesis of \b-Fluoro Amines via \b-Amino \a-Fluoro
 Nitroalkanes and a Traceless Activating Group Strategy
;
_journal_name_full 'Journal of the American Chemical Society'
_journal_paper_doi 10.1021/jacs.6b07731
_journal_year 2016
_chemical_absolute_configuration ad
_chemical_formula_moiety 'C19 H19 Cl2 F N2 O4'
_chemical_formula_sum 'C19 H19 Cl2 F N2 O4'
_chemical_formula_weight 429.26
_chemical_name_systematic
; 
 ? 
;
_space_group_IT_number 4
_symmetry_cell_setting monoclinic
_symmetry_space_group_name_Hall 'P 2yb'
_symmetry_space_group_name_H-M 'P 1 21 1'
_atom_sites_solution_hydrogens geom
_atom_sites_solution_primary direct
_atom_sites_solution_secondary difmap
_audit_creation_method SHELXL-97
_cell_angle_alpha 90.00
_cell_angle_beta 109.6016(11)
_cell_angle_gamma 90.00
_cell_formula_units_Z 4
_cell_length_a 9.5907(2)
_cell_length_b 17.2393(4)
_cell_length_c 13.3259(3)
_cell_measurement_reflns_used 9778
_cell_measurement_temperature 150(2)
_cell_measurement_theta_max 27.52
_cell_measurement_theta_min 2.55
_cell_volume 2075.58(8)
_computing_cell_refinement 'APEX II v2010.11.3 (Bruker, 2013)'
_computing_data_collection 'APEX II v2010.11.3 (Bruker, 2013)'
_computing_data_reduction 'APEX II v2010.11.3 (Bruker, 2013)'
_computing_molecular_graphics 'SHELXTL (Bruker, 2013)'
_computing_publication_material 'SHELXTL (Bruker, 2013)'
_computing_structure_refinement 'SHELXTL (Bruker, 2012)'
_computing_structure_solution 'SHELXTL (Bruker, 2013)'
_diffrn_ambient_temperature 150(2)
_diffrn_detector 'CCD area detector'
_diffrn_detector_area_resol_mean 83.33
_diffrn_detector_type 'Bruker APEXII'
_diffrn_measured_fraction_theta_full 0.999
_diffrn_measured_fraction_theta_max 0.999
_diffrn_measurement_details '0.50 degree frames measured for 20 seconds each'
_diffrn_measurement_device 'APEX Kappa Duo'
_diffrn_measurement_device_type Kappa
_diffrn_measurement_method 'omega and phi scans'
_diffrn_radiation_monochromator graphite
_diffrn_radiation_source 'fine-focus sealed tube'
_diffrn_radiation_type MoK\a
_diffrn_radiation_wavelength 0.71073
_diffrn_reflns_av_R_equivalents 0.0330
_diffrn_reflns_av_sigmaI/netI 0.0272
_diffrn_reflns_limit_h_max 12
_diffrn_reflns_limit_h_min -12
_diffrn_reflns_limit_k_max 22
_diffrn_reflns_limit_k_min -22
_diffrn_reflns_limit_l_max 17
_diffrn_reflns_limit_l_min -17
_diffrn_reflns_number 30851
_diffrn_reflns_theta_full 27.52
_diffrn_reflns_theta_max 27.52
_diffrn_reflns_theta_min 1.62
_exptl_absorpt_coefficient_mu 0.348
_exptl_absorpt_correction_T_max 0.9211
_exptl_absorpt_correction_T_min 0.8997
_exptl_absorpt_correction_type multi-scan
_exptl_absorpt_process_details 'SADABS, G. Sheldrick; 2014'
_exptl_crystal_colour colorless
_exptl_crystal_density_diffrn 1.374
_exptl_crystal_density_method 'not measured'
_exptl_crystal_description block
_exptl_crystal_F_000 888
_exptl_crystal_size_max 0.31
_exptl_crystal_size_mid 0.29
_exptl_crystal_size_min 0.24
_refine_diff_density_max 0.423
_refine_diff_density_min -0.433
_refine_diff_density_rms 0.039
_refine_ls_abs_structure_details 'Flack H D (1983), Acta Cryst. A39, 876-881'
_refine_ls_abs_structure_Flack -0.01(3)
_refine_ls_extinction_method none
_refine_ls_goodness_of_fit_ref 1.024
_refine_ls_hydrogen_treatment constr
_refine_ls_matrix_type full
_refine_ls_number_parameters 511
_refine_ls_number_reflns 9578
_refine_ls_number_restraints 1
_refine_ls_restrained_S_all 1.024
_refine_ls_R_factor_all 0.0358
_refine_ls_R_factor_gt 0.0333
_refine_ls_shift/su_max 0.001
_refine_ls_shift/su_mean 0.000
_refine_ls_structure_factor_coef Fsqd
_refine_ls_weighting_details 'calc w=1/[\s^2^(Fo^2^)+(0.0461P)^2^+0.4770P] where P=(Fo^2^+2Fc^2^)/3'
_refine_ls_weighting_scheme calc
_refine_ls_wR_factor_gt 0.0864
_refine_ls_wR_factor_ref 0.0888
_reflns_number_gt 9047
_reflns_number_total 9578
_reflns_threshold_expression >2sigma(I)
_cod_data_source_file ja6b07731_si_003.cif
_cod_data_source_block 15060
_cod_original_sg_symbol_H-M P2(1)
_cod_database_code 4125282

loop_
_symmetry_equiv_pos_as_xyz
'x, y, z'
'-x, y+1/2, -z'

loop_
_atom_site_label
_atom_site_type_symbol
_atom_site_fract_x
_atom_site_fract_y
_atom_site_fract_z
_atom_site_U_iso_or_equiv
_atom_site_adp_type
_atom_site_occupancy
_atom_site_symmetry_multiplicity
_atom_site_calc_flag
_atom_site_refinement_flags
Cl1A Cl 0.02353(6) 0.45895(4) 0.94634(5) 0.06218(16) Uani 1 1 d .
Cl2A Cl 1.04073(8) 0.23082(6) 0.61214(6) 0.0879(3) Uani 1 1 d .
F1A F 0.42284(11) 0.31415(6) 0.67430(7) 0.0348(2) Uani 1 1 d .
O1A O 0.4422(2) 0.17697(9) 0.73464(13) 0.0648(5) Uani 1 1 d .
O2A O 0.56119(18) 0.20504(8) 0.89934(11) 0.0516(4) Uani 1 1 d .
O3A O 0.67344(13) 0.44376(6) 0.99911(9) 0.0307(2) Uani 1 1 d .
O4A O 0.56779(14) 0.54556(7) 0.89436(10) 0.0359(3) Uani 1 1 d .
N1A N 0.49333(19) 0.22217(9) 0.80713(13) 0.0406(3) Uani 1 1 d .
N2A N 0.60294(15) 0.43268(8) 0.82202(11) 0.0290(3) Uani 1 1 d .
H2NA H 0.5836 0.4545 0.7591 0.035 Uiso 1 1 calc R
C1A C 0.47101(19) 0.30950(9) 0.78273(13) 0.0308(3) Uani 1 1 d .
C2A C 0.62470(19) 0.34972(9) 0.82894(13) 0.0292(3) Uani 1 1 d .
H2A H 0.6678 0.3356 0.9060 0.035 Uiso 1 1 calc R
C3A C 0.73006(18) 0.32150(10) 0.77365(13) 0.0324(3) Uani 1 1 d .
C4A C 0.7261(2) 0.35170(11) 0.67578(15) 0.0379(4) Uani 1 1 d .
H4A H 0.6570 0.3913 0.6430 0.045 Uiso 1 1 calc R
C5A C 0.8219(2) 0.32465(14) 0.62582(16) 0.0467(5) Uani 1 1 d .
H5A H 0.8200 0.3455 0.5594 0.056 Uiso 1 1 calc R
C6A C 0.9210(2) 0.26628(15) 0.67517(18) 0.0537(6) Uani 1 1 d .
C7A C 0.9288(3) 0.23638(15) 0.77185(19) 0.0578(6) Uani 1 1 d .
H7A H 0.9990 0.1972 0.8046 0.069 Uiso 1 1 calc R
C8A C 0.8322(2) 0.26419(12) 0.82157(16) 0.0464(5) Uani 1 1 d .
H8A H 0.8362 0.2438 0.8887 0.056 Uiso 1 1 calc R
C9A C 0.61016(17) 0.47997(9) 0.90638(12) 0.0263(3) Uani 1 1 d .
C10A C 0.6927(2) 0.48536(10) 1.10128(14) 0.0356(4) Uani 1 1 d .
C11A C 0.5416(2) 0.50377(12) 1.10869(16) 0.0439(4) Uani 1 1 d .
H11A H 0.4899 0.5404 1.0523 0.066 Uiso 1 1 calc R
H11B H 0.5538 0.5269 1.1783 0.066 Uiso 1 1 calc R
H11C H 0.4837 0.4559 1.1002 0.066 Uiso 1 1 calc R
C12A C 0.7875(3) 0.55717(13) 1.10969(17) 0.0491(5) Uani 1 1 d .
H12A H 0.8765 0.5436 1.0930 0.074 Uiso 1 1 calc R
H12B H 0.8162 0.5779 1.1823 0.074 Uiso 1 1 calc R
H12C H 0.7309 0.5965 1.0592 0.074 Uiso 1 1 calc R
C13A C 0.7729(3) 0.42441(13) 1.18233(16) 0.0526(5) Uani 1 1 d .
H13A H 0.8668 0.4113 1.1724 0.079 Uiso 1 1 calc R
H13B H 0.7112 0.3778 1.1725 0.079 Uiso 1 1 calc R
H13C H 0.7924 0.4448 1.2544 0.079 Uiso 1 1 calc R
C14A C 0.35473(18) 0.34192(10) 0.82456(13) 0.0315(3) Uani 1 1 d .
C15A C 0.2552(2) 0.39529(14) 0.76136(15) 0.0456(5) Uani 1 1 d .
H15A H 0.2569 0.4069 0.6921 0.055 Uiso 1 1 calc R
C16A C 0.1539(2) 0.43157(15) 0.79862(17) 0.0525(5) Uani 1 1 d .
H16A H 0.0867 0.4686 0.7557 0.063 Uiso 1 1 calc R
C17A C 0.1510(2) 0.41348(13) 0.89920(16) 0.0419(4) Uani 1 1 d .
C18A C 0.2490(2) 0.36123(13) 0.96282(16) 0.0432(4) Uani 1 1 d .
H18A H 0.2465 0.3496 1.0319 0.052 Uiso 1 1 calc R
C19A C 0.3515(2) 0.32546(12) 0.92582(15) 0.0394(4) Uani 1 1 d .
H19A H 0.4200 0.2895 0.9699 0.047 Uiso 1 1 calc R
Cl1B Cl -0.07221(6) 0.75528(5) 0.88587(6) 0.0871(3) Uani 1 1 d .
Cl2B Cl 0.93535(5) 0.54163(3) 0.53638(4) 0.05021(12) Uani 1 1 d .
F1B F 0.40451(12) 0.76068(6) 0.60177(8) 0.0395(2) Uani 1 1 d .
O1B O 0.54852(19) 0.82170(8) 0.77428(12) 0.0519(4) Uani 1 1 d .
O2B O 0.58310(15) 0.71179(8) 0.85927(10) 0.0378(3) Uani 1 1 d .
O3B O 0.28247(15) 0.53889(8) 0.44277(9) 0.0415(3) Uani 1 1 d .
O4B O 0.42986(14) 0.49891(7) 0.60689(9) 0.0320(2) Uani 1 1 d .
N1B N 0.54240(16) 0.75120(8) 0.77966(12) 0.0336(3) Uani 1 1 d .
N2B N 0.30025(15) 0.61216(8) 0.58058(11) 0.0300(3) Uani 1 1 d .
H2NB H 0.2262 0.6377 0.5353 0.036 Uiso 1 1 calc R
C1B C 0.47947(19) 0.70584(9) 0.67564(13) 0.0306(3) Uani 1 1 d .
C2B C 0.36914(16) 0.64327(9) 0.68672(12) 0.0253(3) Uani 1 1 d .
H2B H 0.4274 0.6008 0.7332 0.030 Uiso 1 1 calc R
C3B C 0.25686(17) 0.67288(9) 0.73532(14) 0.0294(3) Uani 1 1 d .
C4B C 0.2661(2) 0.64780(12) 0.83544(15) 0.0399(4) Uani 1 1 d .
H4B H 0.3429 0.6132 0.8732 0.048 Uiso 1 1 calc R
C5B C 0.1633(2) 0.67282(15) 0.88197(18) 0.0506(5) Uani 1 1 d .
H5B H 0.1695 0.6553 0.9509 0.061 Uiso 1 1 calc R
C6B C 0.05405(19) 0.72273(14) 0.82696(18) 0.0517(6) Uani 1 1 d .
C7B C 0.0409(2) 0.74802(14) 0.72663(19) 0.0532(6) Uani 1 1 d .
H7B H -0.0371 0.7821 0.6893 0.064 Uiso 1 1 calc R
C8B C 0.1430(2) 0.72322(11) 0.68036(16) 0.0411(4) Uani 1 1 d .
H8B H 0.1352 0.7406 0.6110 0.049 Uiso 1 1 calc R
C9B C 0.34594(17) 0.54496(9) 0.54848(12) 0.0278(3) Uani 1 1 d .
C10B C 0.3219(2) 0.47462(11) 0.38334(14) 0.0385(4) Uani 1 1 d .
C11B C 0.2295(3) 0.49373(17) 0.26893(17) 0.0698(8) Uani 1 1 d .
H11D H 0.1243 0.4928 0.2613 0.105 Uiso 1 1 calc R
H11E H 0.2487 0.4552 0.2210 0.105 Uiso 1 1 calc R
H11F H 0.2561 0.5454 0.2507 0.105 Uiso 1 1 calc R
C12B C 0.4854(2) 0.47839(13) 0.39787(16) 0.0448(4) Uani 1 1 d .
H12D H 0.5089 0.5295 0.3755 0.067 Uiso 1 1 calc R
H12E H 0.5095 0.4381 0.3545 0.067 Uiso 1 1 calc R
H12F H 0.5435 0.4700 0.4731 0.067 Uiso 1 1 calc R
C13B C 0.2773(3) 0.39744(13) 0.41818(19) 0.0505(5) Uani 1 1 d .
H13D H 0.1738 0.4000 0.4151 0.076 Uiso 1 1 calc R
H13E H 0.3407 0.3862 0.4913 0.076 Uiso 1 1 calc R
H13F H 0.2884 0.3563 0.3707 0.076 Uiso 1 1 calc R
C14B C 0.60494(18) 0.67063(9) 0.64568(13) 0.0296(3) Uani 1 1 d .
C15B C 0.69929(19) 0.61664(10) 0.71307(14) 0.0329(3) Uani 1 1 d .
H15B H 0.6924 0.6064 0.7813 0.039 Uiso 1 1 calc R
C16B C 0.80337(19) 0.57782(11) 0.68017(14) 0.0354(4) Uani 1 1 d .
H16B H 0.8683 0.5411 0.7255 0.042 Uiso 1 1 calc R
C17B C 0.81099(19) 0.59351(10) 0.58045(15) 0.0334(4) Uani 1 1 d .
C18B C 0.7204(2) 0.64751(11) 0.51413(14) 0.0358(4) Uani 1 1 d .
H18B H 0.7289 0.6581 0.4465 0.043 Uiso 1 1 calc R
C19B C 0.6163(2) 0.68643(10) 0.54687(14) 0.0345(4) Uani 1 1 d .
H19B H 0.5530 0.7238 0.5015 0.041 Uiso 1 1 calc R

loop_
_atom_site_aniso_label
_atom_site_aniso_U_11
_atom_site_aniso_U_22
_atom_site_aniso_U_33
_atom_site_aniso_U_23
_atom_site_aniso_U_13
_atom_site_aniso_U_12
Cl1A 0.0467(3) 0.0918(4) 0.0569(3) -0.0032(3) 0.0291(2) 0.0116(3)
Cl2A 0.0578(3) 0.1367(7) 0.0689(4) -0.0394(4) 0.0209(3) 0.0387(4)
F1A 0.0368(5) 0.0391(5) 0.0256(4) 0.0012(4) 0.0069(4) 0.0041(4)
O1A 0.0900(13) 0.0322(7) 0.0524(9) -0.0101(7) -0.0022(9) -0.0019(8)
O2A 0.0644(10) 0.0350(7) 0.0422(7) 0.0085(6) 0.0006(7) 0.0029(6)
O3A 0.0360(6) 0.0255(5) 0.0311(6) 0.0017(4) 0.0119(5) 0.0058(4)
O4A 0.0478(7) 0.0290(6) 0.0338(6) 0.0049(5) 0.0174(5) 0.0108(5)
N1A 0.0478(9) 0.0265(7) 0.0406(8) 0.0004(6) 0.0057(7) -0.0001(6)
N2A 0.0349(7) 0.0251(6) 0.0273(6) 0.0038(5) 0.0108(5) 0.0061(5)
C1A 0.0361(8) 0.0253(8) 0.0282(7) 0.0022(6) 0.0070(6) 0.0025(6)
C2A 0.0321(8) 0.0245(7) 0.0287(8) -0.0006(6) 0.0072(6) 0.0056(6)
C3A 0.0301(8) 0.0307(8) 0.0328(8) -0.0065(7) 0.0055(6) 0.0048(7)
C4A 0.0326(8) 0.0425(10) 0.0382(9) -0.0034(7) 0.0115(7) 0.0079(7)
C5A 0.0380(10) 0.0634(13) 0.0386(10) -0.0119(9) 0.0131(8) 0.0072(9)
C6A 0.0364(10) 0.0713(15) 0.0505(11) -0.0286(11) 0.0108(9) 0.0154(9)
C7A 0.0476(11) 0.0627(14) 0.0554(12) -0.0108(11) 0.0072(10) 0.0302(11)
C8A 0.0460(11) 0.0453(11) 0.0430(10) -0.0019(8) 0.0083(8) 0.0183(9)
C9A 0.0256(7) 0.0285(7) 0.0269(7) 0.0026(6) 0.0117(6) 0.0019(6)
C10A 0.0467(10) 0.0312(8) 0.0283(8) 0.0008(6) 0.0120(7) -0.0010(7)
C11A 0.0583(12) 0.0402(10) 0.0430(10) -0.0008(8) 0.0297(9) 0.0036(9)
C12A 0.0578(12) 0.0446(11) 0.0416(10) -0.0084(8) 0.0124(9) -0.0144(9)
C13A 0.0711(15) 0.0485(12) 0.0314(9) 0.0064(8) 0.0085(9) 0.0101(11)
C14A 0.0305(8) 0.0322(8) 0.0317(8) 0.0024(6) 0.0103(7) -0.0022(6)
C15A 0.0443(10) 0.0612(13) 0.0319(9) 0.0123(9) 0.0135(8) 0.0178(9)
C16A 0.0471(11) 0.0718(15) 0.0405(10) 0.0132(10) 0.0172(9) 0.0243(11)
C17A 0.0296(9) 0.0586(12) 0.0402(10) -0.0033(8) 0.0153(8) -0.0015(8)
C18A 0.0367(9) 0.0615(13) 0.0359(9) 0.0104(8) 0.0182(8) -0.0057(8)
C19A 0.0346(9) 0.0463(10) 0.0373(9) 0.0128(8) 0.0120(7) -0.0002(8)
Cl1B 0.0301(2) 0.1467(7) 0.0817(4) -0.0691(5) 0.0150(3) 0.0119(3)
Cl2B 0.0435(2) 0.0641(3) 0.0549(3) -0.0072(2) 0.0322(2) 0.0014(2)
F1B 0.0442(6) 0.0344(5) 0.0354(5) 0.0080(4) 0.0073(4) 0.0049(4)
O1B 0.0758(10) 0.0252(6) 0.0531(8) -0.0082(6) 0.0196(8) -0.0068(7)
O2B 0.0413(7) 0.0377(6) 0.0326(6) 0.0020(5) 0.0101(5) -0.0022(5)
O3B 0.0485(7) 0.0396(7) 0.0263(6) -0.0055(5) -0.0009(5) 0.0139(6)
O4B 0.0405(6) 0.0267(6) 0.0263(5) -0.0001(4) 0.0081(5) 0.0054(5)
N1B 0.0323(7) 0.0309(7) 0.0391(7) -0.0031(6) 0.0139(6) -0.0010(6)
N2B 0.0282(7) 0.0297(7) 0.0277(6) -0.0011(5) 0.0036(5) 0.0071(5)
C1B 0.0331(8) 0.0241(7) 0.0328(8) 0.0008(6) 0.0090(6) 0.0010(6)
C2B 0.0247(7) 0.0235(7) 0.0266(7) -0.0036(6) 0.0071(6) 0.0018(5)
C3B 0.0229(7) 0.0276(8) 0.0362(8) -0.0103(6) 0.0080(6) 0.0009(6)
C4B 0.0296(8) 0.0529(11) 0.0391(9) -0.0038(8) 0.0139(7) 0.0091(8)
C5B 0.0342(10) 0.0773(15) 0.0441(11) -0.0200(10) 0.0179(8) -0.0001(10)
C6B 0.0209(8) 0.0722(14) 0.0592(12) -0.0432(11) 0.0099(8) 0.0011(8)
C7B 0.0271(8) 0.0546(12) 0.0681(14) -0.0242(11) 0.0029(9) 0.0117(8)
C8B 0.0315(8) 0.0385(9) 0.0477(10) -0.0056(8) 0.0059(7) 0.0088(7)
C9B 0.0266(7) 0.0290(8) 0.0270(7) -0.0030(6) 0.0079(6) -0.0012(6)
C10B 0.0445(10) 0.0375(9) 0.0288(8) -0.0088(7) 0.0059(7) 0.0024(7)
C11B 0.0840(18) 0.0779(18) 0.0297(10) -0.0171(11) -0.0047(11) 0.0191(14)
C12B 0.0502(11) 0.0484(11) 0.0373(9) -0.0118(8) 0.0169(8) -0.0081(9)
C13B 0.0571(12) 0.0425(11) 0.0569(12) -0.0205(9) 0.0257(10) -0.0178(9)
C14B 0.0291(8) 0.0256(7) 0.0343(8) -0.0023(6) 0.0112(6) -0.0036(6)
C15B 0.0345(8) 0.0362(9) 0.0321(8) 0.0007(7) 0.0166(7) -0.0003(7)
C16B 0.0301(8) 0.0422(9) 0.0366(9) 0.0017(7) 0.0147(7) 0.0015(7)
C17B 0.0270(8) 0.0404(9) 0.0388(9) -0.0083(7) 0.0190(7) -0.0072(7)
C18B 0.0360(9) 0.0425(10) 0.0320(8) -0.0002(7) 0.0156(7) -0.0103(7)
C19B 0.0344(8) 0.0330(8) 0.0356(9) 0.0028(7) 0.0113(7) -0.0054(7)

loop_
_atom_type_symbol
_atom_type_description
_atom_type_scat_dispersion_real
_atom_type_scat_dispersion_imag
_atom_type_scat_source
C C 0.0033 0.0016 'International Tables Vol C Tables 4.2.6.8 and 6.1.1.4'
H H 0.0000 0.0000 'International Tables Vol C Tables 4.2.6.8 and 6.1.1.4'
N N 0.0061 0.0033 'International Tables Vol C Tables 4.2.6.8 and 6.1.1.4'
O O 0.0106 0.0060 'International Tables Vol C Tables 4.2.6.8 and 6.1.1.4'
F F 0.0171 0.0103 'International Tables Vol C Tables 4.2.6.8 and 6.1.1.4'
Cl Cl 0.1484 0.1585 'International Tables Vol C Tables 4.2.6.8 and 6.1.1.4'

loop_
_geom_angle_atom_site_label_1
_geom_angle_atom_site_label_2
_geom_angle_atom_site_label_3
_geom_angle
C9A O3A C10A 119.85(12)
O1A N1A O2A 125.85(16)
O1A N1A C1A 118.09(15)
O2A N1A C1A 116.06(15)
C9A N2A C2A 124.75(14)
C9A N2A H2NA 117.6
C2A N2A H2NA 117.6
F1A C1A C14A 109.84(13)
F1A C1A N1A 104.77(13)
C14A C1A N1A 110.56(14)
F1A C1A C2A 109.41(13)
C14A C1A C2A 114.03(13)
N1A C1A C2A 107.80(13)
N2A C2A C3A 113.09(14)
N2A C2A C1A 108.57(13)
C3A C2A C1A 111.20(13)
N2A C2A H2A 107.9
C3A C2A H2A 107.9
C1A C2A H2A 107.9
C8A C3A C4A 119.37(17)
C8A C3A C2A 119.17(16)
C4A C3A C2A 121.46(15)
C5A C4A C3A 120.71(18)
C5A C4A H4A 119.6
C3A C4A H4A 119.6
C4A C5A C6A 118.4(2)
C4A C5A H5A 120.8
C6A C5A H5A 120.8
C7A C6A C5A 122.13(18)
C7A C6A Cl2A 119.04(17)
C5A C6A Cl2A 118.83(19)
C6A C7A C8A 118.97(19)
C6A C7A H7A 120.5
C8A C7A H7A 120.5
C3A C8A C7A 120.4(2)
C3A C8A H8A 119.8
C7A C8A H8A 119.8
O4A C9A O3A 126.56(15)
O4A C9A N2A 122.12(15)
O3A C9A N2A 111.29(13)
O3A C10A C12A 110.29(15)
O3A C10A C13A 101.21(14)
C12A C10A C13A 111.37(18)
O3A C10A C11A 109.30(15)
C12A C10A C11A 112.67(17)
C13A C10A C11A 111.40(17)
C10A C11A H11A 109.5
C10A C11A H11B 109.5
H11A C11A H11B 109.5
C10A C11A H11C 109.5
H11A C11A H11C 109.5
H11B C11A H11C 109.5
C10A C12A H12A 109.5
C10A C12A H12B 109.5
H12A C12A H12B 109.5
C10A C12A H12C 109.5
H12A C12A H12C 109.5
H12B C12A H12C 109.5
C10A C13A H13A 109.5
C10A C13A H13B 109.5
H13A C13A H13B 109.5
C10A C13A H13C 109.5
H13A C13A H13C 109.5
H13B C13A H13C 109.5
C15A C14A C19A 119.32(17)
C15A C14A C1A 117.61(15)
C19A C14A C1A 122.85(16)
C16A C15A C14A 120.38(17)
C16A C15A H15A 119.8
C14A C15A H15A 119.8
C15A C16A C17A 119.39(19)
C15A C16A H16A 120.3
C17A C16A H16A 120.3
C18A C17A C16A 120.96(18)
C18A C17A Cl1A 119.49(15)
C16A C17A Cl1A 119.54(16)
C17A C18A C19A 119.60(17)
C17A C18A H18A 120.2
C19A C18A H18A 120.2
C18A C19A C14A 120.33(17)
C18A C19A H19A 119.8
C14A C19A H19A 119.8
C9B O3B C10B 120.88(13)
O2B N1B O1B 127.13(16)
O2B N1B C1B 114.93(13)
O1B N1B C1B 117.94(15)
C9B N2B C2B 122.27(13)
C9B N2B H2NB 118.9
C2B N2B H2NB 118.9
F1B C1B C14B 110.86(13)
F1B C1B N1B 104.43(12)
C14B C1B N1B 109.68(13)
F1B C1B C2B 109.58(13)
C14B C1B C2B 111.93(13)
N1B C1B C2B 110.10(13)
N2B C2B C3B 112.60(13)
N2B C2B C1B 105.46(13)
C3B C2B C1B 114.23(13)
N2B C2B H2B 108.1
C3B C2B H2B 108.1
C1B C2B H2B 108.1
C4B C3B C8B 119.25(16)
C4B C3B C2B 118.89(15)
C8B C3B C2B 121.84(16)
C3B C4B C5B 120.50(18)
C3B C4B H4B 119.8
C5B C4B H4B 119.8
C6B C5B C4B 119.0(2)
C6B C5B H5B 120.5
C4B C5B H5B 120.5
C5B C6B C7B 121.81(17)
C5B C6B Cl1B 119.07(19)
C7B C6B Cl1B 119.12(17)
C6B C7B C8B 119.18(19)
C6B C7B H7B 120.4
C8B C7B H7B 120.4
C7B C8B C3B 120.2(2)
C7B C8B H8B 119.9
C3B C8B H8B 119.9
O4B C9B O3B 126.55(15)
O4B C9B N2B 124.94(14)
O3B C9B N2B 108.51(14)
O3B C10B C12B 109.75(15)
O3B C10B C13B 110.09(16)
C12B C10B C13B 112.60(18)
O3B C10B C11B 101.93(16)
C12B C10B C11B 110.39(19)
C13B C10B C11B 111.57(19)
C10B C11B H11D 109.5
C10B C11B H11E 109.5
H11D C11B H11E 109.5
C10B C11B H11F 109.5
H11D C11B H11F 109.5
H11E C11B H11F 109.5
C10B C12B H12D 109.5
C10B C12B H12E 109.5
H12D C12B H12E 109.5
C10B C12B H12F 109.5
H12D C12B H12F 109.5
H12E C12B H12F 109.5
C10B C13B H13D 109.5
C10B C13B H13E 109.5
H13D C13B H13E 109.5
C10B C13B H13F 109.5
H13D C13B H13F 109.5
H13E C13B H13F 109.5
C19B C14B C15B 120.18(16)
C19B C14B C1B 119.63(15)
C15B C14B C1B 119.89(15)
C16B C15B C14B 119.85(15)
C16B C15B H15B 120.1
C14B C15B H15B 120.1
C17B C16B C15B 118.99(17)
C17B C16B H16B 120.5
C15B C16B H16B 120.5
C18B C17B C16B 121.68(16)
C18B C17B Cl2B 119.18(13)
C16B C17B Cl2B 119.12(15)
C17B C18B C19B 119.42(16)
C17B C18B H18B 120.3
C19B C18B H18B 120.3
C14B C19B C18B 119.86(17)
C14B C19B H19B 120.1
C18B C19B H19B 120.1

loop_
_geom_bond_atom_site_label_1
_geom_bond_atom_site_label_2
_geom_bond_distance
Cl1A C17A 1.7375(19)
Cl2A C6A 1.745(2)
F1A C1A 1.3636(19)
O1A N1A 1.210(2)
O2A N1A 1.218(2)
O3A C9A 1.3349(19)
O3A C10A 1.494(2)
O4A C9A 1.194(2)
N1A C1A 1.540(2)
N2A C9A 1.372(2)
N2A C2A 1.444(2)
N2A H2NA 0.8800
C1A C14A 1.511(2)
C1A C2A 1.557(2)
C2A C3A 1.517(2)
C2A H2A 1.0000
C3A C8A 1.387(2)
C3A C4A 1.393(3)
C4A C5A 1.384(3)
C4A H4A 0.9500
C5A C6A 1.389(3)
C5A H5A 0.9500
C6A C7A 1.366(4)
C7A C8A 1.393(3)
C7A H7A 0.9500
C8A H8A 0.9500
C10A C12A 1.518(3)
C10A C13A 1.518(3)
C10A C11A 1.518(3)
C11A H11A 0.9800
C11A H11B 0.9800
C11A H11C 0.9800
C12A H12A 0.9800
C12A H12B 0.9800
C12A H12C 0.9800
C13A H13A 0.9800
C13A H13B 0.9800
C13A H13C 0.9800
C14A C15A 1.388(3)
C14A C19A 1.389(2)
C15A C16A 1.381(3)
C15A H15A 0.9500
C16A C17A 1.385(3)
C16A H16A 0.9500
C17A C18A 1.370(3)
C18A C19A 1.384(3)
C18A H18A 0.9500
C19A H19A 0.9500
Cl1B C6B 1.7422(18)
Cl2B C17B 1.7428(17)
F1B C1B 1.3802(19)
O1B N1B 1.220(2)
O2B N1B 1.2089(19)
O3B C9B 1.338(2)
O3B C10B 1.482(2)
O4B C9B 1.210(2)
N1B C1B 1.528(2)
N2B C9B 1.358(2)
N2B C2B 1.4483(19)
N2B H2NB 0.8800
C1B C14B 1.516(2)
C1B C2B 1.552(2)
C2B C3B 1.519(2)
C2B H2B 1.0000
C3B C4B 1.377(3)
C3B C8B 1.395(2)
C4B C5B 1.397(2)
C4B H4B 0.9500
C5B C6B 1.364(3)
C5B H5B 0.9500
C6B C7B 1.371(4)
C7B C8B 1.388(3)
C7B H7B 0.9500
C8B H8B 0.9500
C10B C12B 1.516(3)
C10B C13B 1.517(3)
C10B C11B 1.520(3)
C11B H11D 0.9800
C11B H11E 0.9800
C11B H11F 0.9800
C12B H12D 0.9800
C12B H12E 0.9800
C12B H12F 0.9800
C13B H13D 0.9800
C13B H13E 0.9800
C13B H13F 0.9800
C14B C19B 1.384(2)
C14B C15B 1.395(2)
C15B C16B 1.389(2)
C15B H15B 0.9500
C16B C17B 1.382(2)
C16B H16B 0.9500
C17B C18B 1.374(3)
C18B C19B 1.389(3)
C18B H18B 0.9500
C19B H19B 0.9500

loop_
_geom_torsion_atom_site_label_1
_geom_torsion_atom_site_label_2
_geom_torsion_atom_site_label_3
_geom_torsion_atom_site_label_4
_geom_torsion
O1A N1A C1A F1A -13.1(2)
O2A N1A C1A F1A 167.32(16)
O1A N1A C1A C14A 105.1(2)
O2A N1A C1A C14A -74.4(2)
O1A N1A C1A C2A -129.60(19)
O2A N1A C1A C2A 50.9(2)
C9A N2A C2A C3A -132.09(16)
C9A N2A C2A C1A 103.99(17)
F1A C1A C2A N2A 75.61(16)
C14A C1A C2A N2A -47.83(18)
N1A C1A C2A N2A -171.00(14)
F1A C1A C2A C3A -49.43(17)
C14A C1A C2A C3A -172.87(14)
N1A C1A C2A C3A 63.96(17)
N2A C2A C3A C8A 139.26(17)
C1A C2A C3A C8A -98.27(19)
N2A C2A C3A C4A -40.9(2)
C1A C2A C3A C4A 81.5(2)
C8A C3A C4A C5A 0.5(3)
C2A C3A C4A C5A -179.24(18)
C3A C4A C5A C6A 0.5(3)
C4A C5A C6A C7A -1.5(4)
C4A C5A C6A Cl2A 179.17(17)
C5A C6A C7A C8A 1.3(4)
Cl2A C6A C7A C8A -179.36(19)
C4A C3A C8A C7A -0.7(3)
C2A C3A C8A C7A 179.1(2)
C6A C7A C8A C3A -0.2(4)
C10A O3A C9A O4A 1.9(2)
C10A O3A C9A N2A 179.72(13)
C2A N2A C9A O4A -167.34(16)
C2A N2A C9A O3A 14.7(2)
C9A O3A C10A C12A -59.7(2)
C9A O3A C10A C13A -177.66(15)
C9A O3A C10A C11A 64.72(19)
F1A C1A C14A C15A -24.5(2)
N1A C1A C14A C15A -139.60(17)
C2A C1A C14A C15A 98.75(19)
F1A C1A C14A C19A 160.93(16)
N1A C1A C14A C19A 45.8(2)
C2A C1A C14A C19A -75.9(2)
C19A C14A C15A C16A -0.1(3)
C1A C14A C15A C16A -174.9(2)
C14A C15A C16A C17A -0.9(4)
C15A C16A C17A C18A 1.2(4)
C15A C16A C17A Cl1A -179.95(18)
C16A C17A C18A C19A -0.6(3)
Cl1A C17A C18A C19A -179.42(16)
C17A C18A C19A C14A -0.4(3)
C15A C14A C19A C18A 0.7(3)
C1A C14A C19A C18A 175.26(17)
O2B N1B C1B F1B 163.80(14)
O1B N1B C1B F1B -17.2(2)
O2B N1B C1B C14B -77.35(17)
O1B N1B C1B C14B 101.61(18)
O2B N1B C1B C2B 46.24(18)
O1B N1B C1B C2B -134.79(16)
C9B N2B C2B C3B -136.46(16)
C9B N2B C2B C1B 98.35(17)
F1B C1B C2B N2B 57.34(16)
C14B C1B C2B N2B -66.07(16)
N1B C1B C2B N2B 171.65(12)
F1B C1B C2B C3B -66.84(17)
C14B C1B C2B C3B 169.75(14)
N1B C1B C2B C3B 47.47(18)
N2B C2B C3B C4B 128.61(17)
C1B C2B C3B C4B -111.13(18)
N2B C2B C3B C8B -49.9(2)
C1B C2B C3B C8B 70.4(2)
C8B C3B C4B C5B -0.4(3)
C2B C3B C4B C5B -178.96(17)
C3B C4B C5B C6B -0.3(3)
C4B C5B C6B C7B 1.1(3)
C4B C5B C6B Cl1B -178.89(17)
C5B C6B C7B C8B -1.1(3)
Cl1B C6B C7B C8B 178.87(16)
C6B C7B C8B C3B 0.3(3)
C4B C3B C8B C7B 0.4(3)
C2B C3B C8B C7B 178.90(17)
C10B O3B C9B O4B -5.6(3)
C10B O3B C9B N2B 174.53(15)
C2B N2B C9B O4B 11.9(3)
C2B N2B C9B O3B -168.22(14)
C9B O3B C10B C12B -60.6(2)
C9B O3B C10B C13B 63.9(2)
C9B O3B C10B C11B -177.58(19)
F1B C1B C14B C19B -9.6(2)
N1B C1B C14B C19B -124.41(16)
C2B C1B C14B C19B 113.08(17)
F1B C1B C14B C15B 176.75(15)
N1B C1B C14B C15B 61.95(19)
C2B C1B C14B C15B -60.6(2)
C19B C14B C15B C16B -1.0(3)
C1B C14B C15B C16B 172.64(16)
C14B C15B C16B C17B -0.2(3)
C15B C16B C17B C18B 1.3(3)
C15B C16B C17B Cl2B -176.98(14)
C16B C17B C18B C19B -1.3(3)
Cl2B C17B C18B C19B 177.00(13)
C15B C14B C19B C18B 1.0(3)
C1B C14B C19B C18B -172.63(15)
C17B C18B C19B C14B 0.1(3)
